data_4340227
loop_
_publ_author_name
'Willermann, Michael'
'Mulcahy, Clodagh'
'Sigel, Roland K. O.'
'Cerd\`a, Marta Morell'
'Freisinger, Eva'
'Sanz Miguel, Pablo J.'
'Roitzsch, Michael'
'Lippert, Bernhard'

_publ_section_title
;
 Pyrazine as a building block for molecular architectures with PtII.
;
_journal_issue 5
_journal_name_full 'Inorganic chemistry'
_journal_page_first 2093
_journal_page_last 2099
_journal_paper_doi 10.1021/ic051966k
_journal_volume 45
_journal_year 2006
_chemical_formula_moiety 'C4 H7 N4 O3 Pt0.50'
_chemical_formula_sum 'C4 H7 N4 O3 Pt0.5'
_chemical_formula_weight 256.68
_space_group_IT_number 14
_symmetry_cell_setting monoclinic
_symmetry_space_group_name_Hall '-P 2yn'
_symmetry_space_group_name_H-M 'P 1 21/n 1'
_atom_sites_solution_hydrogens geom
_atom_sites_solution_primary direct
_atom_sites_solution_secondary difmap
_audit_creation_method SHELXL-97
_cell_angle_alpha 90.00
_cell_angle_beta 103.41(3)
_cell_angle_gamma 90.00
_cell_formula_units_Z 4
_cell_length_a 7.8601(16)
_cell_length_b 11.126(2)
_cell_length_c 8.9545(18)
_cell_measurement_reflns_used 8110
_cell_measurement_temperature 293(2)
_cell_measurement_theta_max 27.8
_cell_measurement_theta_min 3.6
_cell_volume 761.7(3)
_computing_cell_refinement 'DENZO, SCALEPACK (Otwinowski, Minor, 1997)'
_computing_data_collection 'collect (Nonius BV, 1997-2000)'
_computing_data_reduction 'DENZO, SCALEPACK (Otwinowski, Minor, 1997)'
_computing_molecular_graphics 'Bruker SHELXTL'
_computing_publication_material 'Bruker SHELXTL'
_computing_structure_refinement 'SHELXL-97 (Sheldrick, 1997)'
_computing_structure_solution 'SHELXS-97 (Sheldrick, 1990)'
_diffrn_ambient_temperature 293(2)
_diffrn_detector_area_resol_mean '19 vertical, 18 horizontal'
_diffrn_measured_fraction_theta_full 0.935
_diffrn_measured_fraction_theta_max 0.935
_diffrn_measurement_device Enraf-Nonius-KappaCCD
_diffrn_measurement_method 'profile fitted'
_diffrn_radiation_monochromator graphite
_diffrn_radiation_source 'fine-focus sealed tube'
_diffrn_radiation_type MoK\a
_diffrn_radiation_wavelength 0.71073
_diffrn_reflns_av_R_equivalents 0.0000
_diffrn_reflns_av_sigmaI/netI 0.0390
_diffrn_reflns_limit_h_max 10
_diffrn_reflns_limit_h_min 0
_diffrn_reflns_limit_k_max 14
_diffrn_reflns_limit_k_min 0
_diffrn_reflns_limit_l_max 11
_diffrn_reflns_limit_l_min -11
_diffrn_reflns_number 1693
_diffrn_reflns_theta_full 27.84
_diffrn_reflns_theta_max 27.84
_diffrn_reflns_theta_min 3.61
_diffrn_standards_decay_% 0
_diffrn_standards_interval_count 2
_diffrn_standards_interval_time 28
_diffrn_standards_number none
_exptl_absorpt_coefficient_mu 9.256
_exptl_absorpt_correction_T_max 0.0768
_exptl_absorpt_correction_T_min 0.0506
_exptl_absorpt_correction_type multi-scan
_exptl_absorpt_process_details '(SADABS, Sheldrick, Bruker, 2000)'
_exptl_crystal_colour colourless
_exptl_crystal_density_diffrn 2.238
_exptl_crystal_density_method 'not measured'
_exptl_crystal_description block
_exptl_crystal_F_000 488
_exptl_crystal_size_max 0.80
_exptl_crystal_size_mid 0.80
_exptl_crystal_size_min 0.57
_refine_diff_density_max 0.799
_refine_diff_density_min -0.646
_refine_diff_density_rms 0.089
_refine_ls_extinction_coef 0.0139(6)
_refine_ls_extinction_expression Fc^*^=kFc[1+0.001xFc^2^\l^3^/sin(2\q)]^-1/4^
_refine_ls_extinction_method SHELXL
_refine_ls_goodness_of_fit_ref 0.881
_refine_ls_hydrogen_treatment mixed
_refine_ls_matrix_type full
_refine_ls_number_parameters 110
_refine_ls_number_reflns 1693
_refine_ls_number_restraints 0
_refine_ls_restrained_S_all 0.881
_refine_ls_R_factor_all 0.0395
_refine_ls_R_factor_gt 0.0178
_refine_ls_shift/su_max 0.027
_refine_ls_shift/su_mean 0.002
_refine_ls_structure_factor_coef Fsqd
_refine_ls_weighting_details 'calc w=1/[\s^2^(Fo^2^)+(0.0148P)^2^+0.0000P] where P=(Fo^2^+2Fc^2^)/3'
_refine_ls_weighting_scheme calc
_refine_ls_wR_factor_gt 0.0372
_refine_ls_wR_factor_ref 0.0397
_reflns_number_gt 1066
_reflns_number_total 1693
_reflns_threshold_expression >2sigma(I)
_cod_data_source_file ic051966k_3_willer.cif
_cod_data_source_block 14
_cod_original_sg_symbol_H-M P2(1)/n
_cod_original_formula_sum 'C4 H7 N4 O3 Pt0.50'
_cod_database_code 4340227

loop_
_symmetry_equiv_pos_as_xyz
'x, y, z'
'-x+1/2, y+1/2, -z+1/2'
'-x, -y, -z'
'x-1/2, -y-1/2, z-1/2'

loop_
_atom_site_label
_atom_site_type_symbol
_atom_site_fract_x
_atom_site_fract_y
_atom_site_fract_z
_atom_site_U_iso_or_equiv
_atom_site_adp_type
_atom_site_occupancy
_atom_site_symmetry_multiplicity
_atom_site_calc_flag
_atom_site_refinement_flags
Pt1 Pt 0.0000 0.5000 0.0000 0.03435(10) Uani 1 2 d S
N1 N 0.2131(4) 0.5743(3) -0.0583(4) 0.0457(8) Uani 1 1 d .
H1A H 0.2515 0.5251 -0.1216 0.050(7) Uiso 1 1 calc R
H1B H 0.2973 0.5858 0.0261 0.050(7) Uiso 1 1 calc R
H1C H 0.1835 0.6446 -0.1046 0.050(7) Uiso 1 1 calc R
N1P N -0.0637(3) 0.4116(3) -0.2012(4) 0.0386(7) Uani 1 1 d .
C2P C -0.0485(5) 0.2920(4) -0.2061(5) 0.0504(11) Uani 1 1 d .
H2P H -0.0037 0.2495 -0.1161 0.062(7) Uiso 1 1 calc R
C3P C -0.0987(5) 0.2312(4) -0.3437(7) 0.0614(13) Uani 1 1 d .
H3P H -0.0850 0.1481 -0.3435 0.062(7) Uiso 1 1 calc R
N4P N -0.1648(5) 0.2849(4) -0.4746(5) 0.0654(10) Uani 1 1 d .
C5P C -0.1777(6) 0.4039(5) -0.4671(6) 0.0648(12) Uani 1 1 d .
H5P H -0.2228 0.4460 -0.5573 0.062(7) Uiso 1 1 calc R
C6P C -0.1280(6) 0.4675(4) -0.3335(5) 0.0495(11) Uani 1 1 d .
H6P H -0.1393 0.5507 -0.3351 0.062(7) Uiso 1 1 calc R
N1N N 0.4345(4) 0.3526(3) -0.2742(4) 0.0513(9) Uani 1 1 d .
O1 O 0.2911(4) 0.3380(3) -0.3632(4) 0.0906(12) Uani 1 1 d .
O2 O 0.4665(4) 0.4496(3) -0.2014(4) 0.0707(9) Uani 1 1 d .
O3 O 0.5452(4) 0.2737(3) -0.2523(5) 0.0826(12) Uani 1 1 d .

loop_
_atom_site_aniso_label
_atom_site_aniso_U_11
_atom_site_aniso_U_22
_atom_site_aniso_U_33
_atom_site_aniso_U_23
_atom_site_aniso_U_13
_atom_site_aniso_U_12
Pt1 0.03672(13) 0.02997(11) 0.03412(13) -0.00128(13) 0.00366(7) 0.00214(10)
N1 0.0447(16) 0.0442(19) 0.048(2) -0.0017(16) 0.0098(15) -0.0010(15)
N1P 0.0375(16) 0.0386(17) 0.039(2) -0.0035(15) 0.0075(14) 0.0024(13)
C2P 0.041(2) 0.044(2) 0.060(3) -0.004(2) 0.000(2) 0.0075(18)
C3P 0.049(3) 0.051(3) 0.083(4) -0.027(3) 0.011(3) -0.001(2)
N4P 0.061(2) 0.083(3) 0.052(3) -0.021(2) 0.012(2) -0.004(2)
C5P 0.070(3) 0.083(4) 0.036(3) 0.000(3) 0.002(2) 0.000(3)
C6P 0.062(3) 0.050(3) 0.035(2) 0.0033(17) 0.009(2) -0.0023(17)
N1N 0.052(2) 0.046(2) 0.058(3) -0.0081(18) 0.0157(19) -0.0055(17)
O1 0.070(2) 0.077(2) 0.101(3) -0.007(2) -0.027(2) -0.0115(18)
O2 0.071(2) 0.0528(16) 0.083(3) -0.0293(19) 0.0081(18) -0.0052(16)
O3 0.0623(19) 0.063(2) 0.127(4) -0.014(2) 0.031(2) 0.0147(17)

loop_
_atom_type_symbol
_atom_type_description
_atom_type_scat_dispersion_real
_atom_type_scat_dispersion_imag
_atom_type_scat_source
C C 0.0033 0.0016 'International Tables Vol C Tables 4.2.6.8 and 6.1.1.4'
H H 0.0000 0.0000 'International Tables Vol C Tables 4.2.6.8 and 6.1.1.4'
N N 0.0061 0.0033 'International Tables Vol C Tables 4.2.6.8 and 6.1.1.4'
O O 0.0106 0.0060 'International Tables Vol C Tables 4.2.6.8 and 6.1.1.4'
Pt Pt -1.7033 8.3905 'International Tables Vol C Tables 4.2.6.8 and 6.1.1.4'

loop_
_geom_angle_atom_site_label_1
_geom_angle_atom_site_label_2
_geom_angle_atom_site_label_3
_geom_angle
_geom_angle_site_symmetry_1
_geom_angle_site_symmetry_3
N1P Pt1 N1P 180.00(15) 3_565 .
N1P Pt1 N1 88.98(12) 3_565 .
N1P Pt1 N1 91.02(12) . .
N1P Pt1 N1 91.02(12) 3_565 3_565
N1P Pt1 N1 88.98(12) . 3_565
N1 Pt1 N1 180.0 . 3_565
C6P N1P C2P 117.0(4) . .
C6P N1P Pt1 122.3(3) . .
C2P N1P Pt1 120.7(3) . .
N1P C2P C3P 120.5(4) . .
N4P C3P C2P 123.1(4) . .
C3P N4P C5P 115.3(4) . .
N4P C5P C6P 123.3(5) . .
N1P C6P C5P 120.7(4) . .
O3 N1N O1 121.4(4) . .
O3 N1N O2 119.1(4) . .
O1 N1N O2 119.4(4) . .

loop_
_geom_bond_atom_site_label_1
_geom_bond_atom_site_label_2
_geom_bond_distance
_geom_bond_site_symmetry_2
Pt1 N1P 2.011(3) 3_565
Pt1 N1P 2.011(3) .
Pt1 N1 2.041(3) .
Pt1 N1 2.041(3) 3_565
N1P C6P 1.329(5) .
N1P C2P 1.338(5) .
C2P C3P 1.380(6) .
C3P N4P 1.311(6) .
N4P C5P 1.331(5) .
C5P C6P 1.366(6) .
N1N O3 1.220(4) .
N1N O1 1.231(4) .
N1N O2 1.256(4) .

loop_
_geom_torsion_atom_site_label_1
_geom_torsion_atom_site_label_2
_geom_torsion_atom_site_label_3
_geom_torsion_atom_site_label_4
_geom_torsion
_geom_torsion_site_symmetry_1
N1P Pt1 N1P C6P 0(100) 3_565
N1 Pt1 N1P C6P -72.0(3) .
N1 Pt1 N1P C6P 108.0(3) 3_565
N1P Pt1 N1P C2P 0(100) 3_565
N1 Pt1 N1P C2P 110.4(3) .
N1 Pt1 N1P C2P -69.6(3) 3_565
C6P N1P C2P C3P -0.2(5) .
Pt1 N1P C2P C3P 177.5(3) .
N1P C2P C3P N4P -0.8(6) .
C2P C3P N4P C5P 1.2(6) .
C3P N4P C5P C6P -0.6(7) .
C2P N1P C6P C5P 0.8(6) .
Pt1 N1P C6P C5P -176.9(3) .
N4P C5P C6P N1P -0.4(7) .
